data_4109478
loop_
_publ_author_name
'Daniel J. Arriola'
'Marilyn Bokota'
'Richard E. Campbell'
'Jerzy Klosin'
'Robert E. LaPointe'
'O. David Redwine'
'Ravi B. Shankar'
'Francis J. Timmers'
'Khalil A. Abboud'

_publ_section_title
;
 Penultimate Effect in Ethylene-Styrene Copolymerization and the Discovery
 of Highly Active Ethylene-Styrene Catalysts with Increased Styrene
 Reactivity
;
_journal_name_full 'Journal of the American Chemical Society'
_journal_page_first 7065
_journal_page_last 7076
_journal_paper_doi 10.1021/ja070061y
_journal_volume 129
_journal_year 2007
_chemical_formula_sum 'C50 H54 K2 O4'
_chemical_formula_weight 797.13
_chemical_name_systematic
; 
 ? 
;
_space_group_IT_number 2
_symmetry_cell_setting triclinic
_symmetry_space_group_name_Hall '-P 1'
_symmetry_space_group_name_H-M 'P -1'
_atom_sites_solution_hydrogens geom
_atom_sites_solution_primary direct
_atom_sites_solution_secondary difmap
_audit_creation_method SHELXL-97
_cell_angle_alpha 71.511(1)
_cell_angle_beta 89.515(1)
_cell_angle_gamma 77.149(1)
_cell_formula_units_Z 2
_cell_length_a 9.8536(6)
_cell_length_b 12.7084(7)
_cell_length_c 18.994(1)
_cell_measurement_temperature 193(2)
_cell_volume 2194.3(2)
_computing_cell_refinement 'Bruker SMART & SAINT (Bruker 1998)'
_computing_data_collection 'Bruker SMART (Bruker 1998)'
_computing_data_reduction 'Bruker SHELXTL (Bruker 1998)'
_computing_molecular_graphics 'Bruker SHELXTL'
_computing_publication_material 'Bruker SHELXTL'
_computing_structure_refinement 'Bruker SHELXTL'
_computing_structure_solution 'Bruker SHELXTL'
_diffrn_ambient_temperature 193(2)
_diffrn_measured_fraction_theta_full 0.972
_diffrn_measured_fraction_theta_max 0.972
_diffrn_measurement_device_type 'SMART CCD area detector'
_diffrn_measurement_method '\w scans'
_diffrn_radiation_monochromator graphite
_diffrn_radiation_source 'normal-focus sealed tube'
_diffrn_radiation_type MoK\a
_diffrn_radiation_wavelength 0.71073
_diffrn_reflns_av_R_equivalents 0.0439
_diffrn_reflns_av_sigmaI/netI 0.0843
_diffrn_reflns_limit_h_max 12
_diffrn_reflns_limit_h_min -12
_diffrn_reflns_limit_k_max 16
_diffrn_reflns_limit_k_min -16
_diffrn_reflns_limit_l_max 24
_diffrn_reflns_limit_l_min -24
_diffrn_reflns_number 19134
_diffrn_reflns_theta_full 27.50
_diffrn_reflns_theta_max 27.50
_diffrn_reflns_theta_min 1.74
_exptl_absorpt_coefficient_mu 0.259
_exptl_absorpt_correction_T_max 0.9761
_exptl_absorpt_correction_T_min 0.9228
_exptl_absorpt_correction_type integration
_exptl_absorpt_process_details 'based on measured indexed crystal faces, SHELXTL (Bruker 1998)'
_exptl_crystal_colour yellow
_exptl_crystal_density_diffrn 1.206
_exptl_crystal_description needles
_exptl_crystal_F_000 848
_exptl_crystal_size_max 0.10
_exptl_crystal_size_mid 0.13
_exptl_crystal_size_min 0.38
_refine_diff_density_max 0.265
_refine_diff_density_min -0.255
_refine_diff_density_rms 0.042
_refine_ls_extinction_method none
_refine_ls_goodness_of_fit_ref 0.994
_refine_ls_hydrogen_treatment mixed
_refine_ls_matrix_type full
_refine_ls_number_parameters 688
_refine_ls_number_reflns 9806
_refine_ls_number_restraints 30
_refine_ls_restrained_S_all 0.996
_refine_ls_R_factor_all 0.1284
_refine_ls_R_factor_gt 0.0550
_refine_ls_shift/su_max 0.006
_refine_ls_shift/su_mean 0.000
_refine_ls_structure_factor_coef Fsqd
_refine_ls_weighting_details 'calc w=1/[\s^2^(Fo^2^)+(0.0590P)^2^+0.0000P] where P=(Fo^2^+2Fc^2^)/3'
_refine_ls_weighting_scheme calc
_refine_ls_wR_factor_gt 0.1162
_refine_ls_wR_factor_ref 0.1461
_reflns_number_gt 5012
_reflns_number_total 9806
_reflns_threshold_expression >2sigma(I)
_cod_data_source_file ja070061ysi20070104_010616_5.cif
_cod_data_source_block 18
_cod_original_cell_volume 2194.2(2)
_cod_database_code 4109478

loop_
_symmetry_equiv_pos_as_xyz
'x, y, z'
'-x, -y, -z'

loop_
_atom_site_label
_atom_site_type_symbol
_atom_site_fract_x
_atom_site_fract_y
_atom_site_fract_z
_atom_site_U_iso_or_equiv
_atom_site_adp_type
_atom_site_occupancy
_atom_site_symmetry_multiplicity
_atom_site_calc_flag
_atom_site_refinement_flags
_atom_site_disorder_group
K2 K -0.55409(6) 1.40879(5) 0.21939(3) 0.04968(19) Uani 1 1 d . .
K1 K -1.10444(6) 1.58004(5) 0.28435(3) 0.04891(19) Uani 1 1 d . .
C1 C -0.7824(3) 1.5146(2) 0.30431(16) 0.0481(7) Uani 1 1 d . .
H1 H -0.749(2) 1.519(2) 0.3494(14) 0.041(7) Uiso 1 1 d . .
C2 C -0.8255(3) 1.4231(3) 0.29323(19) 0.0545(8) Uani 1 1 d . .
H2 H -0.824(3) 1.353(2) 0.3318(15) 0.059(8) Uiso 1 1 d . .
C3 C -0.8730(3) 1.4525(3) 0.21867(18) 0.0507(7) Uani 1 1 d . .
H3 H -0.913(3) 1.408(2) 0.1974(15) 0.055(8) Uiso 1 1 d . .
C4 C -0.8605(2) 1.5649(2) 0.18211(15) 0.0407(6) Uani 1 1 d . .
C5 C -0.8027(2) 1.6037(2) 0.23543(14) 0.0384(6) Uani 1 1 d . .
C6 C -0.9008(2) 1.6398(2) 0.10724(14) 0.0424(6) Uani 1 1 d . .
C7 C -0.9671(3) 1.6071(3) 0.05460(17) 0.0548(7) Uani 1 1 d . .
H7A H -0.9839 1.5327 0.0684 0.066 Uiso 1 1 calc R .
C8 C -1.0077(3) 1.6808(3) -0.01612(17) 0.0633(9) Uani 1 1 d . .
H8A H -1.0512 1.6568 -0.0508 0.076 Uiso 1 1 calc R .
C9 C -0.9855(3) 1.7896(3) -0.03686(17) 0.0665(9) Uani 1 1 d . .
H9A H -1.0144 1.8408 -0.0856 0.080 Uiso 1 1 calc R .
C10 C -0.9215(3) 1.8237(3) 0.01330(16) 0.0576(8) Uani 1 1 d . .
H10I H -0.9072 1.8990 -0.0016 0.069 Uiso 1 1 calc R .
C11 C -0.8763(2) 1.7511(2) 0.08593(14) 0.0412(6) Uani 1 1 d . .
C12 C -0.7759(2) 1.7157(2) 0.21408(14) 0.0381(6) Uani 1 1 d . .
C13 C -0.7165(3) 1.7564(2) 0.26444(16) 0.0488(7) Uani 1 1 d . .
H13A H -0.6965 1.7094 0.3149 0.059 Uiso 1 1 calc R .
C14 C -0.6870(3) 1.8610(3) 0.24284(18) 0.0596(8) Uani 1 1 d . .
H14A H -0.6464 1.8860 0.2780 0.072 Uiso 1 1 calc R .
C15 C -0.7162(3) 1.9316(3) 0.16951(19) 0.0633(9) Uani 1 1 d . .
H15A H -0.6949 2.0045 0.1543 0.076 Uiso 1 1 calc R .
C16 C -0.7759(3) 1.8958(2) 0.11920(16) 0.0533(7) Uani 1 1 d . .
H16B H -0.7956 1.9450 0.0692 0.064 Uiso 1 1 calc R .
C17 C -0.8088(3) 1.7884(2) 0.13913(14) 0.0409(6) Uani 1 1 d . .
C1' C -1.3966(3) 1.5381(2) 0.28304(18) 0.0506(7) Uani 1 1 d . .
H1' H -1.465(3) 1.584(2) 0.3017(13) 0.040(7) Uiso 1 1 d . .
C2' C -1.3649(3) 1.5662(3) 0.20861(19) 0.0559(8) Uani 1 1 d . .
H2' H -1.403(3) 1.638(2) 0.1683(16) 0.065(9) Uiso 1 1 d . .
C3' C -1.2708(3) 1.4741(3) 0.19733(17) 0.0502(7) Uani 1 1 d . .
H3' H -1.234(3) 1.471(2) 0.1529(14) 0.045(8) Uiso 1 1 d . .
C4' C -1.2417(2) 1.3856(2) 0.26610(14) 0.0392(6) Uani 1 1 d . .
C5' C -1.3201(2) 1.4254(2) 0.31998(15) 0.0408(6) Uani 1 1 d . .
C6' C -1.1540(2) 1.2717(2) 0.28734(14) 0.0388(6) Uani 1 1 d . .
C7' C -1.0773(3) 1.2280(2) 0.23589(16) 0.0494(7) Uani 1 1 d . .
H7'A H -1.0829 1.2750 0.1854 0.059 Uiso 1 1 calc R .
C8' C -0.9951(3) 1.1201(3) 0.25653(17) 0.0605(8) Uani 1 1 d . .
H8'A H -0.9431 1.0931 0.2209 0.073 Uiso 1 1 calc R .
C9' C -0.9879(3) 1.0494(3) 0.33015(18) 0.0664(9) Uani 1 1 d . .
H9'A H -0.9316 0.9739 0.3447 0.080 Uiso 1 1 calc R .
C10' C -1.0619(3) 1.0891(2) 0.38115(16) 0.0557(8) Uani 1 1 d . .
H10J H -1.0556 1.0402 0.4312 0.067 Uiso 1 1 calc R .
C11' C -1.1475(2) 1.2001(2) 0.36213(14) 0.0415(6) Uani 1 1 d . .
C12' C -1.3173(2) 1.3527(2) 0.39527(14) 0.0406(6) Uani 1 1 d . .
C13' C -1.3984(3) 1.3869(3) 0.44887(17) 0.0523(7) Uani 1 1 d . .
H13B H -1.4574 1.4614 0.4347 0.063 Uiso 1 1 calc R .
C14' C -1.3954(3) 1.3170(3) 0.52054(17) 0.0620(9) Uani 1 1 d . .
H14B H -1.4512 1.3429 0.5555 0.074 Uiso 1 1 calc R .
C15' C -1.3109(3) 1.2086(3) 0.54174(17) 0.0623(8) Uani 1 1 d . .
H15B H -1.3077 1.1598 0.5916 0.075 Uiso 1 1 calc R .
C16' C -1.2313(3) 1.1709(3) 0.49122(15) 0.0540(7) Uani 1 1 d . .
H16A H -1.1750 1.0954 0.5068 0.065 Uiso 1 1 calc R .
C17' C -1.2304(3) 1.2404(2) 0.41706(14) 0.0422(6) Uani 1 1 d . .
O20 O -1.2224(6) 1.8050(3) 0.2292(3) 0.1021(18) Uani 0.774(10) 1 d PD 1
C21 C -1.1405(4) 1.8802(4) 0.2271(3) 0.0652(16) Uani 0.774(10) 1 d PD 1
H21A H -1.0409 1.8395 0.2356 0.078 Uiso 0.774(10) 1 calc PR 1
H21B H -1.1642 1.9152 0.2667 0.078 Uiso 0.774(10) 1 calc PR 1
C22 C -1.1650(7) 1.9688(5) 0.1539(3) 0.098(2) Uani 0.774(10) 1 d PD 1
H22A H -1.1932 2.0454 0.1595 0.117 Uiso 0.774(10) 1 calc PR 1
H22B H -1.0791 1.9650 0.1265 0.117 Uiso 0.774(10) 1 calc PR 1
C23 C -1.2765(10) 1.9476(7) 0.1138(4) 0.145(4) Uani 0.774(10) 1 d PD 1
H23A H -1.3671 1.9976 0.1175 0.175 Uiso 0.774(10) 1 calc PR 1
H23B H -1.2579 1.9635 0.0606 0.175 Uiso 0.774(10) 1 calc PR 1
C24 C -1.2800(12) 1.8434(6) 0.1433(6) 0.166(5) Uani 0.774(10) 1 d PD 1
H24A H -1.2207 1.7960 0.1171 0.200 Uiso 0.774(10) 1 calc PR 1
H24B H -1.3767 1.8341 0.1403 0.200 Uiso 0.774(10) 1 calc PR 1
O20' O -1.1686(13) 1.8012(11) 0.1975(8) 0.067(4) Uiso 0.226(10) 1 d PD 2
C21' C -1.141(4) 1.889(2) 0.220(3) 0.35(4) Uiso 0.226(10) 1 d PD 2
H21C H -1.0441 1.8964 0.2107 0.420 Uiso 0.226(10) 1 calc PR 2
H21D H -1.1560 1.8758 0.2730 0.420 Uiso 0.226(10) 1 calc PR 2
C22' C -1.244(3) 1.9947(16) 0.1717(16) 0.131(10) Uiso 0.226(10) 1 d PD 2
H22C H -1.2850 2.0438 0.2015 0.157 Uiso 0.226(10) 1 calc PR 2
H22D H -1.1982 2.0392 0.1299 0.157 Uiso 0.226(10) 1 calc PR 2
C23' C -1.349(3) 1.953(2) 0.1449(17) 0.170(15) Uiso 0.226(10) 1 d PD 2
H23C H -1.4425 2.0036 0.1420 0.204 Uiso 0.226(10) 1 calc PR 2
H23D H -1.3294 1.9458 0.0952 0.204 Uiso 0.226(10) 1 calc PR 2
C24' C -1.3392(17) 1.8568(17) 0.1937(14) 0.088(7) Uiso 0.226(10) 1 d PD 2
H24C H -1.3944 1.8109 0.1779 0.106 Uiso 0.226(10) 1 calc PR 2
H24D H -1.3693 1.8642 0.2421 0.106 Uiso 0.226(10) 1 calc PR 2
O30 O -1.073(3) 1.620(3) 0.4136(17) 0.074(4) Uani 0.434(18) 1 d PD 3
C31 C -1.003(2) 1.676(2) 0.4476(16) 0.121(12) Uani 0.434(18) 1 d PD 3
H31A H -0.9390 1.7139 0.4132 0.145 Uiso 0.434(18) 1 calc PR 3
H31B H -0.9472 1.6216 0.4929 0.145 Uiso 0.434(18) 1 calc PR 3
C32 C -1.113(2) 1.7621(13) 0.4669(11) 0.090(5) Uani 0.434(18) 1 d PD 3
H32A H -1.0881 1.7678 0.5157 0.108 Uiso 0.434(18) 1 calc PR 3
H32B H -1.1243 1.8380 0.4288 0.108 Uiso 0.434(18) 1 calc PR 3
C33 C -1.242(2) 1.723(2) 0.470(2) 0.196(16) Uani 0.434(18) 1 d PD 3
H33A H -1.2843 1.7195 0.5177 0.236 Uiso 0.434(18) 1 calc PR 3
H33B H -1.3098 1.7752 0.4288 0.236 Uiso 0.434(18) 1 calc PR 3
C34 C -1.210(3) 1.623(2) 0.463(2) 0.209(16) Uani 0.434(18) 1 d PD 3
H34A H -1.2881 1.6089 0.4379 0.251 Uiso 0.434(18) 1 calc PR 3
H34B H -1.1874 1.5637 0.5127 0.251 Uiso 0.434(18) 1 calc PR 3
O30' O -1.108(2) 1.637(2) 0.4088(14) 0.088(5) Uani 0.566(18) 1 d P 4
C31' C -1.0115(15) 1.6862(15) 0.4370(10) 0.089(7) Uani 0.566(18) 1 d P 4
H31C H -0.9915 1.7522 0.3973 0.107 Uiso 0.566(18) 1 calc PR 4
H31D H -0.9226 1.6293 0.4564 0.107 Uiso 0.566(18) 1 calc PR 4
C32' C -1.0812(19) 1.723(2) 0.4973(12) 0.164(9) Uani 0.566(18) 1 d P 4
H32C H -1.0338 1.6752 0.5464 0.197 Uiso 0.566(18) 1 calc PR 4
H32D H -1.0818 1.8038 0.4900 0.197 Uiso 0.566(18) 1 calc PR 4
C33' C -1.2226(12) 1.7081(10) 0.4915(6) 0.073(3) Uani 0.566(18) 1 d P 4
H33C H -1.2902 1.7830 0.4769 0.087 Uiso 0.566(18) 1 calc PR 4
H33D H -1.2466 1.6601 0.5400 0.087 Uiso 0.566(18) 1 calc PR 4
C34' C -1.2278(10) 1.6514(10) 0.4336(7) 0.074(3) Uani 0.566(18) 1 d P 4
H34C H -1.2532 1.5772 0.4558 0.089 Uiso 0.566(18) 1 calc PR 4
H34D H -1.2985 1.7001 0.3929 0.089 Uiso 0.566(18) 1 calc PR 4
O40 O -0.521(2) 1.3823(18) 0.0822(12) 0.080(4) Uani 0.50(3) 1 d P 5
C41 C -0.417(3) 1.325(2) 0.0515(16) 0.122(10) Uani 0.50(3) 1 d P 5
H41A H -0.3431 1.3686 0.0381 0.147 Uiso 0.50(3) 1 calc PR 5
H41B H -0.3750 1.2495 0.0876 0.147 Uiso 0.50(3) 1 calc PR 5
C42 C -0.471(2) 1.314(3) -0.0096(11) 0.104(7) Uani 0.50(3) 1 d P 5
H42A H -0.4766 1.3837 -0.0529 0.125 Uiso 0.50(3) 1 calc PR 5
H42B H -0.4137 1.2481 -0.0212 0.125 Uiso 0.50(3) 1 calc PR 5
C43 C -0.597(2) 1.298(2) 0.0060(10) 0.114(8) Uani 0.50(3) 1 d P 5
H43A H -0.6629 1.3380 -0.0383 0.136 Uiso 0.50(3) 1 calc PR 5
H43B H -0.5956 1.2161 0.0223 0.136 Uiso 0.50(3) 1 calc PR 5
C44 C -0.631(3) 1.339(3) 0.0573(13) 0.208(14) Uani 0.50(3) 1 d P 5
H44A H -0.6554 1.2793 0.1000 0.249 Uiso 0.50(3) 1 calc PR 5
H44B H -0.7154 1.4020 0.0398 0.249 Uiso 0.50(3) 1 calc PR 5
O40' O -0.518(3) 1.337(2) 0.1036(11) 0.091(5) Uani 0.50(3) 1 d P 6
C41' C -0.395(3) 1.3208(16) 0.0593(12) 0.067(4) Uani 0.50(3) 1 d P 6
H41C H -0.3123 1.2681 0.0909 0.081 Uiso 0.50(3) 1 calc PR 6
H41D H -0.3712 1.3941 0.0321 0.081 Uiso 0.50(3) 1 calc PR 6
C42' C -0.450(3) 1.268(3) 0.0064(16) 0.148(12) Uani 0.50(3) 1 d P 6
H42C H -0.3932 1.1904 0.0140 0.177 Uiso 0.50(3) 1 calc PR 6
H42D H -0.4458 1.3153 -0.0460 0.177 Uiso 0.50(3) 1 calc PR 6
C43' C -0.608(2) 1.265(2) 0.0250(14) 0.121(8) Uani 0.50(3) 1 d P 6
H43C H -0.6685 1.2917 -0.0214 0.145 Uiso 0.50(3) 1 calc PR 6
H43D H -0.6144 1.1867 0.0536 0.145 Uiso 0.50(3) 1 calc PR 6
C44' C -0.6511(17) 1.3442(13) 0.0707(9) 0.078(4) Uani 0.50(3) 1 d P 6
H44C H -0.6948 1.4229 0.0389 0.093 Uiso 0.50(3) 1 calc PR 6
H44D H -0.7156 1.3162 0.1086 0.093 Uiso 0.50(3) 1 calc PR 6
O50 O -0.5227(11) 1.1932(6) 0.3030(5) 0.099(3) Uani 0.546(8) 1 d P 7
C51 C -0.461(3) 1.1011(16) 0.2796(13) 0.215(13) Uani 0.546(8) 1 d P 7
H51A H -0.5306 1.0886 0.2474 0.258 Uiso 0.546(8) 1 calc PR 7
H51B H -0.3826 1.1201 0.2492 0.258 Uiso 0.546(8) 1 calc PR 7
C52 C -0.4135(9) 1.0030(8) 0.3366(5) 0.095(3) Uani 0.546(8) 1 d P 7
H52A H -0.3106 0.9784 0.3376 0.114 Uiso 0.546(8) 1 calc PR 7
H52B H -0.4547 0.9415 0.3311 0.114 Uiso 0.546(8) 1 calc PR 7
C53 C -0.4541(13) 1.0269(11) 0.4032(7) 0.087(3) Uani 0.546(8) 1 d P 7
H53A H -0.3709 1.0223 0.4338 0.104 Uiso 0.546(8) 1 calc PR 7
H53B H -0.5058 0.9712 0.4327 0.104 Uiso 0.546(8) 1 calc PR 7
C54 C -0.5439(13) 1.1431(8) 0.3805(6) 0.096(3) Uani 0.546(8) 1 d P 7
H54A H -0.6429 1.1406 0.3874 0.116 Uiso 0.546(8) 1 calc PR 7
H54B H -0.5168 1.1876 0.4101 0.116 Uiso 0.546(8) 1 calc PR 7
O50' O -0.5429(9) 1.1755(8) 0.2640(6) 0.080(2) Uani 0.454(8) 1 d P 8
C51' C -0.4294(14) 1.1094(19) 0.3018(13) 0.146(11) Uani 0.454(8) 1 d P 8
H51C H -0.3622 1.1529 0.3093 0.175 Uiso 0.454(8) 1 calc PR 8
H51D H -0.3837 1.0521 0.2786 0.175 Uiso 0.454(8) 1 calc PR 8
C52' C -0.501(4) 1.051(2) 0.3805(14) 0.210(14) Uani 0.454(8) 1 d P 8
H52C H -0.4886 0.9676 0.3903 0.252 Uiso 0.454(8) 1 calc PR 8
H52D H -0.4573 1.0625 0.4233 0.252 Uiso 0.454(8) 1 calc PR 8
C53' C -0.6276(14) 1.1000(12) 0.3702(9) 0.102(4) Uani 0.454(8) 1 d P 8
H53C H -0.6459 1.1653 0.3895 0.122 Uiso 0.454(8) 1 calc PR 8
H53D H -0.6856 1.0467 0.3956 0.122 Uiso 0.454(8) 1 calc PR 8
C54' C -0.6570(9) 1.1372(7) 0.2943(7) 0.087(4) Uani 0.454(8) 1 d P 8
H54C H -0.6707 1.0740 0.2774 0.104 Uiso 0.454(8) 1 calc PR 8
H54D H -0.7424 1.1995 0.2798 0.104 Uiso 0.454(8) 1 calc PR 8

loop_
_atom_site_aniso_label
_atom_site_aniso_U_11
_atom_site_aniso_U_22
_atom_site_aniso_U_33
_atom_site_aniso_U_23
_atom_site_aniso_U_13
_atom_site_aniso_U_12
K2 0.0378(3) 0.0544(4) 0.0588(4) -0.0207(3) 0.0010(3) -0.0112(3)
K1 0.0370(3) 0.0522(4) 0.0568(4) -0.0173(3) 0.0032(3) -0.0094(3)
C1 0.0418(16) 0.0523(19) 0.0439(17) -0.0101(15) 0.0036(13) -0.0065(13)
C2 0.0448(17) 0.0424(19) 0.063(2) -0.0008(16) 0.0090(15) -0.0070(14)
C3 0.0364(15) 0.0460(18) 0.070(2) -0.0180(16) 0.0076(14) -0.0107(13)
C4 0.0292(13) 0.0404(16) 0.0529(17) -0.0172(13) 0.0067(12) -0.0062(11)
C5 0.0305(13) 0.0414(16) 0.0400(15) -0.0113(13) 0.0033(11) -0.0044(11)
C6 0.0286(13) 0.0521(18) 0.0476(17) -0.0196(14) 0.0065(11) -0.0066(12)
C7 0.0461(16) 0.062(2) 0.063(2) -0.0290(17) 0.0023(14) -0.0128(14)
C8 0.0585(19) 0.087(3) 0.052(2) -0.0331(19) -0.0057(15) -0.0148(18)
C9 0.070(2) 0.078(3) 0.0430(18) -0.0142(17) -0.0091(15) -0.0075(18)
C10 0.066(2) 0.058(2) 0.0459(18) -0.0146(15) 0.0054(15) -0.0130(15)
C11 0.0372(14) 0.0443(17) 0.0406(15) -0.0151(13) 0.0051(12) -0.0047(12)
C12 0.0287(13) 0.0428(16) 0.0423(15) -0.0171(13) 0.0041(11) -0.0024(11)
C13 0.0467(16) 0.0530(19) 0.0479(17) -0.0200(14) 0.0031(13) -0.0081(14)
C14 0.066(2) 0.065(2) 0.060(2) -0.0356(18) 0.0048(16) -0.0193(16)
C15 0.076(2) 0.0490(19) 0.076(2) -0.0303(18) 0.0147(18) -0.0227(16)
C16 0.0632(19) 0.0445(18) 0.0480(17) -0.0096(14) 0.0076(14) -0.0120(14)
C17 0.0386(14) 0.0387(16) 0.0455(16) -0.0168(13) 0.0091(12) -0.0051(12)
C1' 0.0324(15) 0.0429(18) 0.074(2) -0.0180(16) -0.0039(14) -0.0049(13)
C2' 0.0468(17) 0.0429(18) 0.067(2) -0.0009(16) -0.0130(16) -0.0111(14)
C3' 0.0450(17) 0.057(2) 0.0470(18) -0.0113(16) -0.0020(14) -0.0168(15)
C4' 0.0335(13) 0.0401(15) 0.0416(15) -0.0081(13) -0.0028(11) -0.0107(11)
C5' 0.0291(13) 0.0421(16) 0.0504(17) -0.0147(13) -0.0034(11) -0.0066(11)
C6' 0.0333(13) 0.0441(16) 0.0403(15) -0.0148(13) -0.0021(11) -0.0099(12)
C7' 0.0448(16) 0.060(2) 0.0442(16) -0.0175(14) 0.0017(13) -0.0118(14)
C8' 0.0534(18) 0.070(2) 0.059(2) -0.0339(18) 0.0032(15) 0.0029(16)
C9' 0.063(2) 0.057(2) 0.070(2) -0.0275(18) -0.0068(17) 0.0132(16)
C10' 0.0626(19) 0.0487(19) 0.0451(17) -0.0114(14) -0.0054(14) 0.0032(15)
C11' 0.0350(14) 0.0468(17) 0.0441(16) -0.0190(13) -0.0042(12) -0.0057(12)
C12' 0.0311(13) 0.0459(16) 0.0493(17) -0.0196(14) 0.0010(12) -0.0120(12)
C13' 0.0387(15) 0.060(2) 0.065(2) -0.0320(17) 0.0064(14) -0.0085(13)
C14' 0.0504(18) 0.092(3) 0.054(2) -0.0370(19) 0.0127(15) -0.0172(18)
C15' 0.063(2) 0.083(3) 0.0418(17) -0.0197(17) 0.0096(15) -0.0197(18)
C16' 0.0513(17) 0.060(2) 0.0443(17) -0.0110(15) -0.0004(14) -0.0080(14)
C17' 0.0369(14) 0.0503(17) 0.0406(15) -0.0157(13) -0.0010(12) -0.0111(12)
O20 0.094(3) 0.059(2) 0.128(4) 0.011(2) -0.010(3) -0.027(2)
C21 0.052(3) 0.057(3) 0.082(3) -0.020(3) 0.007(2) -0.007(2)
C22 0.077(4) 0.095(4) 0.110(5) -0.013(4) 0.010(4) -0.028(3)
C23 0.176(8) 0.161(8) 0.085(5) 0.026(5) -0.025(5) -0.104(6)
C24 0.224(10) 0.089(5) 0.167(9) 0.006(5) -0.105(8) -0.064(6)
O30 0.039(9) 0.116(9) 0.091(8) -0.061(7) 0.024(7) -0.023(7)
C31 0.068(13) 0.16(2) 0.16(2) -0.095(16) -0.039(13) -0.008(12)
C32 0.116(13) 0.084(9) 0.102(12) -0.056(7) 0.004(9) -0.050(8)
C33 0.101(14) 0.15(2) 0.30(4) -0.03(2) -0.034(17) -0.018(13)
C34 0.17(2) 0.23(2) 0.26(3) -0.08(3) 0.15(2) -0.11(2)
O30' 0.050(9) 0.146(11) 0.105(6) -0.084(7) 0.012(6) -0.031(8)
C31' 0.074(10) 0.140(16) 0.080(7) -0.041(8) 0.019(7) -0.072(11)
C32' 0.093(10) 0.35(3) 0.157(15) -0.183(17) 0.047(10) -0.113(14)
C33' 0.086(7) 0.089(7) 0.067(5) -0.054(5) 0.024(5) -0.028(6)
C34' 0.055(5) 0.114(8) 0.100(6) -0.086(6) 0.032(4) -0.044(5)
O40 0.059(4) 0.125(11) 0.078(10) -0.061(8) 0.013(6) -0.026(7)
C41 0.042(8) 0.20(2) 0.15(2) -0.089(17) 0.017(10) -0.024(10)
C42 0.061(9) 0.19(2) 0.073(7) -0.077(9) 0.008(6) -0.007(11)
C43 0.088(10) 0.22(2) 0.065(7) -0.080(10) 0.007(6) -0.059(10)
C44 0.061(9) 0.44(4) 0.24(2) -0.28(3) 0.044(11) -0.052(13)
O40' 0.075(5) 0.144(14) 0.068(8) -0.047(8) 0.010(6) -0.037(9)
C41' 0.055(9) 0.083(10) 0.063(8) -0.031(7) 0.005(6) -0.003(6)
C42' 0.070(10) 0.19(2) 0.22(3) -0.14(2) -0.007(12) 0.016(11)
C43' 0.077(8) 0.119(10) 0.20(2) -0.093(11) 0.057(10) -0.041(7)
C44' 0.051(7) 0.137(10) 0.066(6) -0.062(8) 0.009(5) -0.022(6)
O50 0.130(6) 0.052(4) 0.100(6) -0.016(4) 0.024(5) -0.005(4)
C51 0.43(4) 0.068(11) 0.134(13) -0.051(11) 0.085(17) 0.002(15)
C52 0.084(6) 0.094(7) 0.100(7) -0.029(6) 0.013(5) -0.009(5)
C53 0.094(7) 0.079(8) 0.088(8) -0.016(6) -0.005(6) -0.037(6)
C54 0.102(7) 0.079(6) 0.112(8) -0.029(6) 0.041(6) -0.032(6)
O50' 0.069(4) 0.072(6) 0.104(7) -0.029(5) -0.005(4) -0.024(4)
C51' 0.048(7) 0.109(17) 0.25(3) -0.011(15) 0.001(9) -0.033(9)
C52' 0.28(4) 0.128(18) 0.14(2) 0.030(15) -0.07(2) 0.02(2)
C53' 0.102(9) 0.075(8) 0.126(11) -0.029(8) 0.013(8) -0.021(7)
C54' 0.060(5) 0.065(6) 0.151(11) -0.054(7) 0.003(6) -0.019(4)

loop_
_atom_type_symbol
_atom_type_description
_atom_type_scat_dispersion_real
_atom_type_scat_dispersion_imag
_atom_type_scat_source
C C 0.0033 0.0016 'International Tables Vol C Tables 4.2.6.8 and 6.1.1.4'
H H 0.0000 0.0000 'International Tables Vol C Tables 4.2.6.8 and 6.1.1.4'
O O 0.0106 0.0060 'International Tables Vol C Tables 4.2.6.8 and 6.1.1.4'
K K 0.2009 0.2494 'International Tables Vol C Tables 4.2.6.8 and 6.1.1.4'

loop_
_geom_angle_atom_site_label_1
_geom_angle_atom_site_label_2
_geom_angle_atom_site_label_3
_geom_angle
_geom_angle_site_symmetry_1
_geom_angle_site_symmetry_3
O40' K2 O50 87.6(5) . .
O40' K2 O40 12.3(6) . .
O50 K2 O40 99.9(5) . .
O40' K2 O50' 70.5(5) . .
O50 K2 O50' 18.27(17) . .
O40 K2 O50' 82.8(5) . .
O40' K2 C2' 107.1(5) . 1_655
O50 K2 C2' 129.5(3) . 1_655
O40 K2 C2' 98.5(5) . 1_655
O50' K2 C2' 139.54(18) . 1_655
O40' K2 C1' 132.4(5) . 1_655
O50 K2 C1' 113.3(3) . 1_655
O40 K2 C1' 125.1(5) . 1_655
O50' K2 C1' 129.67(19) . 1_655
C2' K2 C1' 26.95(8) 1_655 1_655
O40' K2 C2 121.4(5) . .
O50 K2 C2 80.0(2) . .
O40 K2 C2 124.0(5) . .
O50' K2 C2 84.3(2) . .
C2' K2 C2 124.78(9) 1_655 .
C1' K2 C2 104.65(9) 1_655 .
O40' K2 C3 98.8(5) . .
O50 K2 C3 92.2(2) . .
O40 K2 C3 98.7(5) . .
O50' K2 C3 88.51(19) . .
C2' K2 C3 130.55(9) 1_655 .
C1' K2 C3 121.20(9) 1_655 .
C2 K2 C3 26.65(8) . .
O40' K2 C1 142.0(5) . .
O50 K2 C1 97.83(18) . .
O40 K2 C1 138.9(5) . .
O50' K2 C1 107.1(2) . .
C2' K2 C1 98.21(9) 1_655 .
C1' K2 C1 79.59(9) 1_655 .
C2 K2 C1 26.57(8) . .
C3 K2 C1 43.70(9) . .
O40' K2 C3' 89.0(5) . 1_655
O50 K2 C3' 110.9(3) . 1_655
O40 K2 C3' 84.2(5) . 1_655
O50' K2 C3' 115.51(19) . 1_655
C2' K2 C3' 26.59(8) 1_655 1_655
C1' K2 C3' 44.10(9) 1_655 1_655
C2 K2 C3' 148.72(9) . 1_655
C3 K2 C3' 155.95(8) . 1_655
C1 K2 C3' 122.88(8) . 1_655
O40' K2 C5' 126.0(5) . 1_655
O50 K2 C5' 88.2(3) . 1_655
O40 K2 C5' 125.3(5) . 1_655
O50' K2 C5' 103.33(18) . 1_655
C2' K2 C5' 43.75(8) 1_655 1_655
C1' K2 C5' 26.81(7) 1_655 1_655
C2 K2 C5' 110.75(8) . 1_655
C3 K2 C5' 135.25(8) . 1_655
C1 K2 C5' 91.92(8) . 1_655
C3' K2 C5' 43.61(8) 1_655 1_655
O40' K2 C4' 99.4(5) . 1_655
O50 K2 C4' 87.3(3) . 1_655
O40 K2 C4' 99.3(5) . 1_655
O50' K2 C4' 96.31(17) . 1_655
C2' K2 C4' 43.36(7) 1_655 1_655
C1' K2 C4' 43.85(7) 1_655 1_655
C2 K2 C4' 136.24(8) . 1_655
C3 K2 C4' 161.76(8) . 1_655
C1 K2 C4' 118.32(8) . 1_655
C3' K2 C4' 26.21(7) 1_655 1_655
C5' K2 C4' 26.52(6) 1_655 1_655
O30 K1 O30' 7.6(10) . .
O30 K1 O20 85.1(7) . .
O30' K1 O20 79.7(6) . .
O30 K1 O20' 96.3(8) . .
O30' K1 O20' 92.1(7) . .
O20 K1 O20' 17.2(2) . .
O30 K1 C2 97.5(6) . .
O30' K1 C2 105.1(5) . .
O20 K1 C2 138.43(14) . .
O20' K1 C2 123.6(3) . .
O30 K1 C3 123.6(6) . .
O30' K1 C3 131.1(5) . .
O20 K1 C3 125.69(17) . .
O20' K1 C3 108.5(3) . .
C2 K1 C3 27.09(8) . .
O30 K1 C2' 129.1(5) . .
O30' K1 C2' 122.6(4) . .
O20 K1 C2' 81.58(11) . .
O20' K1 C2' 84.5(3) . .
C2 K1 C2' 124.09(9) . .
C3 K1 C2' 103.62(9) . .
O30 K1 C1' 104.5(5) . .
O30' K1 C1' 98.8(4) . .
O20 K1 C1' 87.66(12) . .
O20' K1 C1' 97.4(3) . .
C2 K1 C1' 130.63(9) . .
C3 K1 C1' 120.64(9) . .
C2' K1 C1' 26.60(8) . .
O30 K1 C4 121.1(5) . .
O30' K1 C4 127.0(4) . .
O20 K1 C4 99.89(16) . .
O20' K1 C4 83.0(3) . .
C2 K1 C4 43.82(8) . .
C3 K1 C4 26.74(7) . .
C2' K1 C4 109.54(8) . .
C1' K1 C4 134.21(8) . .
O30 K1 C1 81.3(5) . .
O30' K1 C1 88.5(4) . .
O20 K1 C1 115.92(12) . .
O20' K1 C1 104.8(3) . .
C2 K1 C1 26.53(8) . .
C3 K1 C1 44.06(9) . .
C2' K1 C1 147.67(9) . .
C1' K1 C1 156.28(8) . .
C4 K1 C1 43.57(7) . .
O30 K1 C3' 145.1(5) . .
O30' K1 C3' 141.1(4) . .
O20 K1 C3' 103.29(11) . .
O20' K1 C3' 100.9(3) . .
C2 K1 C3' 97.81(9) . .
C3 K1 C3' 78.97(9) . .
C2' K1 C3' 26.28(8) . .
C1' K1 C3' 43.50(9) . .
C4 K1 C3' 91.19(8) . .
C1 K1 C3' 122.28(8) . .
O30 K1 C5' 102.5(6) . .
O30' K1 C5' 99.7(5) . .
O20 K1 C5' 113.89(12) . .
O20' K1 C5' 123.6(3) . .
C2 K1 C5' 106.04(8) . .
C3 K1 C5' 103.99(8) . .
C2' K1 C5' 43.17(8) . .
C1' K1 C5' 26.42(7) . .
C4 K1 C5' 126.71(7) . .
C1 K1 C5' 130.18(7) . .
C3' K1 C5' 43.04(7) . .
C2 C1 C5 107.7(3) . .
C2 C1 K2 74.06(16) . .
C5 C1 K2 80.47(15) . .
C2 C1 K1 72.55(16) . .
C5 C1 K1 79.55(15) . .
K2 C1 K1 133.25(11) . .
C2 C1 H1 127.1(15) . .
C5 C1 H1 125.2(15) . .
K2 C1 H1 113.5(15) . .
K1 C1 H1 112.6(15) . .
C1 C2 C3 109.4(3) . .
C1 C2 K1 80.92(16) . .
C3 C2 K1 76.84(16) . .
C1 C2 K2 79.37(16) . .
C3 C2 K2 79.09(17) . .
K1 C2 K2 141.53(12) . .
C1 C2 H2 124.0(17) . .
C3 C2 H2 126.6(17) . .
K1 C2 H2 108.2(16) . .
K2 C2 H2 110.2(16) . .
C2 C3 C4 107.6(3) . .
C2 C3 K1 76.08(17) . .
C4 C3 K1 80.29(15) . .
C2 C3 K2 74.26(16) . .
C4 C3 K2 80.97(15) . .
K1 C3 K2 137.88(12) . .
C2 C3 H3 126.3(17) . .
C4 C3 H3 125.9(17) . .
K1 C3 H3 106.7(16) . .
K2 C3 H3 114.9(16) . .
C3 C4 C5 107.7(2) . .
C3 C4 C6 131.6(3) . .
C5 C4 C6 120.6(2) . .
C3 C4 K1 72.97(15) . .
C5 C4 K1 79.46(14) . .
C6 C4 K1 111.50(15) . .
C3 C4 K2 72.95(14) . .
C5 C4 K2 76.73(13) . .
C6 C4 K2 119.02(15) . .
K1 C4 K2 129.46(9) . .
C1 C5 C4 107.5(2) . .
C1 C5 C12 131.9(2) . .
C4 C5 C12 120.6(2) . .
C1 C5 K1 74.33(14) . .
C4 C5 K1 74.10(13) . .
C12 C5 K1 117.34(15) . .
C1 C5 K2 73.37(15) . .
C4 C5 K2 77.16(14) . .
C12 C5 K2 115.48(15) . .
K1 C5 K2 127.09(8) . .
C7 C6 C11 118.8(2) . .
C7 C6 C4 122.1(3) . .
C11 C6 C4 119.1(2) . .
C8 C7 C6 121.3(3) . .
C8 C7 H7A 119.4 . .
C6 C7 H7A 119.4 . .
C7 C8 C9 120.2(3) . .
C7 C8 H8A 119.9 . .
C9 C8 H8A 119.9 . .
C10 C9 C8 119.7(3) . .
C10 C9 H9A 120.1 . .
C8 C9 H9A 120.1 . .
C9 C10 C11 122.3(3) . .
C9 C10 H10I 118.9 . .
C11 C10 H10I 118.9 . .
C10 C11 C6 117.8(2) . .
C10 C11 C17 121.9(3) . .
C6 C11 C17 120.4(2) . .
C13 C12 C17 118.4(2) . .
C13 C12 C5 122.4(2) . .
C17 C12 C5 119.2(2) . .
C14 C13 C12 121.8(3) . .
C14 C13 H13A 119.1 . .
C12 C13 H13A 119.1 . .
C13 C14 C15 120.1(3) . .
C13 C14 H14A 119.9 . .
C15 C14 H14A 119.9 . .
C16 C15 C14 119.8(3) . .
C16 C15 H15A 120.1 . .
C14 C15 H15A 120.1 . .
C15 C16 C17 122.1(3) . .
C15 C16 H16B 119.0 . .
C17 C16 H16B 119.0 . .
C16 C17 C12 117.8(2) . .
C16 C17 C11 122.2(2) . .
C12 C17 C11 120.0(2) . .
C2' C1' C5' 107.5(3) . .
C2' C1' K2 75.96(17) . 1_455
C5' C1' K2 80.23(15) . 1_455
C2' C1' K1 75.69(16) . .
C5' C1' K1 80.37(15) . .
K2 C1' K1 138.69(12) 1_455 .
C2' C1' H1' 124.1(15) . .
C5' C1' H1' 127.9(15) . .
K2 C1' H1' 104.1(15) 1_455 .
K1 C1' H1' 116.6(15) . .
C1' C2' C3' 109.7(3) . .
C1' C2' K2 77.08(17) . 1_455
C3' C2' K2 80.24(17) . 1_455
C1' C2' K1 77.71(17) . .
C3' C2' K1 80.50(16) . .
K2 C2' K1 140.73(12) 1_455 .
C1' C2' H2' 127.2(16) . .
C3' C2' H2' 123.1(16) . .
K2 C2' H2' 108.5(16) 1_455 .
K1 C2' H2' 110.7(16) . .
C2' C3' C4' 107.7(3) . .
C2' C3' K2 73.17(17) . 1_455
C4' C3' K2 79.30(15) . 1_455
C2' C3' K1 73.22(16) . .
C4' C3' K1 79.77(16) . .
K2 C3' K1 132.27(11) 1_455 .
C2' C3' H3' 126.8(16) . .
C4' C3' H3' 125.5(16) . .
K2 C3' H3' 113.1(16) 1_455 .
K1 C3' H3' 114.0(16) . .
C3' C4' C5' 107.6(2) . .
C3' C4' C6' 132.0(3) . .
C5' C4' C6' 120.3(2) . .
C3' C4' K2 74.49(15) . 1_455
C5' C4' K2 75.06(13) . 1_455
C6' C4' K2 115.83(15) . 1_455
C3' C4' K1 74.36(15) . .
C5' C4' K1 75.24(14) . .
C6' C4' K1 116.73(15) . .
K2 C4' K1 127.23(8) 1_455 .
C1' C5' C4' 107.5(2) . .
C1' C5' C12' 131.3(3) . .
C4' C5' C12' 121.1(2) . .
C1' C5' K2 72.96(15) . 1_455
C4' C5' K2 78.41(14) . 1_455
C12' C5' K2 112.48(15) . 1_455
C1' C5' K1 73.20(15) . .
C4' C5' K1 78.60(14) . .
C12' C5' K1 116.94(15) . .
K2 C5' K1 130.51(9) 1_455 .
C7' C6' C11' 118.7(2) . .
C7' C6' C4' 122.3(2) . .
C11' C6' C4' 119.0(2) . .
C8' C7' C6' 121.8(3) . .
C8' C7' H7'A 119.1 . .
C6' C7' H7'A 119.1 . .
C7' C8' C9' 119.8(3) . .
C7' C8' H8'A 120.1 . .
C9' C8' H8'A 120.1 . .
C10' C9' C8' 119.8(3) . .
C10' C9' H9'A 120.1 . .
C8' C9' H9'A 120.1 . .
C9' C10' C11' 122.2(3) . .
C9' C10' H10J 118.9 . .
C11' C10' H10J 118.9 . .
C10' C11' C6' 117.8(2) . .
C10' C11' C17' 121.6(2) . .
C6' C11' C17' 120.5(2) . .
C13' C12' C17' 118.2(2) . .
C13' C12' C5' 122.7(2) . .
C17' C12' C5' 119.1(2) . .
C14' C13' C12' 122.4(3) . .
C14' C13' H13B 118.8 . .
C12' C13' H13B 118.8 . .
C13' C14' C15' 119.4(3) . .
C13' C14' H14B 120.3 . .
C15' C14' H14B 120.3 . .
C16' C15' C14' 120.3(3) . .
C16' C15' H15B 119.9 . .
C14' C15' H15B 119.9 . .
C15' C16' C17' 122.1(3) . .
C15' C16' H16A 118.9 . .
C17' C16' H16A 118.9 . .
C16' C17' C12' 117.6(2) . .
C16' C17' C11' 122.5(2) . .
C12' C17' C11' 119.9(2) . .
C21 O20 C24 102.3(5) . .
C21 O20 K1 118.1(3) . .
C24 O20 K1 112.4(5) . .
O20 C21 C22 108.6(4) . .
O20 C21 H21A 110.0 . .
C22 C21 H21A 110.0 . .
O20 C21 H21B 110.0 . .
C22 C21 H21B 110.0 . .
H21A C21 H21B 108.3 . .
C23 C22 C21 106.8(4) . .
C23 C22 H22A 110.4 . .
C21 C22 H22A 110.4 . .
C23 C22 H22B 110.4 . .
C21 C22 H22B 110.4 . .
H22A C22 H22B 108.6 . .
C24 C23 C22 107.6(6) . .
C24 C23 H23A 110.2 . .
C22 C23 H23A 110.2 . .
C24 C23 H23B 110.2 . .
C22 C23 H23B 110.2 . .
H23A C23 H23B 108.5 . .
C23 C24 O20 107.2(6) . .
C23 C24 H24A 110.3 . .
O20 C24 H24A 110.3 . .
C23 C24 H24B 110.3 . .
O20 C24 H24B 110.3 . .
H24A C24 H24B 108.5 . .
C21' O20' C24' 90.2(17) . .
C21' O20' K1 123.5(18) . .
C24' O20' K1 110.9(11) . .
O20' C21' C22' 104.4(17) . .
O20' C21' H21C 110.9 . .
C22' C21' H21C 110.9 . .
O20' C21' H21D 110.9 . .
C22' C21' H21D 110.9 . .
H21C C21' H21D 108.9 . .
C23' C22' C21' 105.1(15) . .
C23' C22' H22C 110.7 . .
C21' C22' H22C 110.7 . .
C23' C22' H22D 110.7 . .
C21' C22' H22D 110.7 . .
H22C C22' H22D 108.8 . .
C24' C23' C22' 102.2(17) . .
C24' C23' H23C 111.3 . .
C22' C23' H23C 111.3 . .
C24' C23' H23D 111.3 . .
C22' C23' H23D 111.3 . .
H23C C23' H23D 109.2 . .
C23' C24' O20' 100.8(15) . .
C23' C24' H24C 111.6 . .
O20' C24' H24C 111.6 . .
C23' C24' H24D 111.6 . .
O20' C24' H24D 111.6 . .
H24C C24' H24D 109.4 . .
C31 O30 C34 97.4(16) . .
C31 O30 K1 142.3(19) . .
C34 O30 K1 116.0(16) . .
O30 C31 C32 105.5(15) . .
O30 C31 H31A 110.6 . .
C32 C31 H31A 110.6 . .
O30 C31 H31B 110.6 . .
C32 C31 H31B 110.6 . .
H31A C31 H31B 108.8 . .
C33 C32 C31 106.6(12) . .
C33 C32 H32A 110.4 . .
C31 C32 H32A 110.4 . .
C33 C32 H32B 110.4 . .
C31 C32 H32B 110.4 . .
H32A C32 H32B 108.6 . .
C34 C33 C32 107.0(16) . .
C34 C33 H33A 110.3 . .
C32 C33 H33A 110.3 . .
C34 C33 H33B 110.3 . .
C32 C33 H33B 110.3 . .
H33A C33 H33B 108.6 . .
C33 C34 O30 106.2(18) . .
C33 C34 H34A 110.5 . .
O30 C34 H34A 110.5 . .
C33 C34 H34B 110.5 . .
O30 C34 H34B 110.5 . .
H34A C34 H34B 108.7 . .
C34' O30' C31' 114.5(12) . .
C34' O30' K1 113.1(12) . .
C31' O30' K1 129.2(13) . .
O30' C31' C32' 105.5(11) . .
O30' C31' H31C 110.7 . .
C32' C31' H31C 110.6 . .
O30' C31' H31D 110.6 . .
C32' C31' H31D 110.6 . .
H31C C31' H31D 108.8 . .
C33' C32' C31' 104.2(11) . .
C33' C32' H32C 110.9 . .
C31' C32' H32C 110.9 . .
C33' C32' H32D 110.9 . .
C31' C32' H32D 110.9 . .
H32C C32' H32D 108.9 . .
C32' C33' C34' 107.5(8) . .
C32' C33' H33C 110.2 . .
C34' C33' H33C 110.2 . .
C32' C33' H33D 110.2 . .
C34' C33' H33D 110.2 . .
H33C C33' H33D 108.5 . .
O30' C34' C33' 107.5(10) . .
O30' C34' H34C 110.2 . .
C33' C34' H34C 110.2 . .
O30' C34' H34D 110.2 . .
C33' C34' H34D 110.2 . .
H34C C34' H34D 108.5 . .
C41 O40 C44 95(2) . .
C41 O40 K2 134.3(17) . .
C44 O40 K2 114.2(12) . .
C42 C41 O40 108(2) . .
C42 C41 H41A 110.1 . .
O40 C41 H41A 110.1 . .
C42 C41 H41B 110.1 . .
O40 C41 H41B 110.1 . .
H41A C41 H41B 108.4 . .
C43 C42 C41 105.9(17) . .
C43 C42 H42A 110.6 . .
C41 C42 H42A 110.6 . .
C43 C42 H42B 110.6 . .
C41 C42 H42B 110.6 . .
H42A C42 H42B 108.7 . .
C44 C43 C42 106.0(19) . .
C44 C43 H43A 110.5 . .
C42 C43 H43A 110.5 . .
C44 C43 H43B 110.5 . .
C42 C43 H43B 110.5 . .
H43A C43 H43B 108.7 . .
C43 C44 O40 113.0(19) . .
C43 C44 H44A 109.0 . .
O40 C44 H44A 109.0 . .
C43 C44 H44B 109.0 . .
O40 C44 H44B 109.0 . .
H44A C44 H44B 107.8 . .
C44' O40' C41' 117.5(19) . .
C44' O40' K2 109.4(15) . .
C41' O40' K2 131.0(17) . .
O40' C41' C42' 100(2) . .
O40' C41' H41C 111.7 . .
C42' C41' H41C 111.7 . .
O40' C41' H41D 111.7 . .
C42' C41' H41D 111.7 . .
H41C C41' H41D 109.5 . .
C41' C42' C43' 106.6(18) . .
C41' C42' H42C 110.4 . .
C43' C42' H42C 110.4 . .
C41' C42' H42D 110.4 . .
C43' C42' H42D 110.4 . .
H42C C42' H42D 108.6 . .
C44' C43' C42' 106.2(18) . .
C44' C43' H43C 110.5 . .
C42' C43' H43C 110.5 . .
C44' C43' H43D 110.5 . .
C42' C43' H43D 110.5 . .
H43C C43' H43D 108.7 . .
O40' C44' C43' 100.0(17) . .
O40' C44' H44C 111.8 . .
C43' C44' H44C 111.8 . .
O40' C44' H44D 111.8 . .
C43' C44' H44D 111.8 . .
H44C C44' H44D 109.5 . .
C51 O50 C54 104.9(10) . .
C51 O50 K2 123.6(9) . .
C54 O50 K2 131.0(6) . .
C52 C51 O50 113.4(15) . .
C52 C51 H51A 108.9 . .
O50 C51 H51A 108.9 . .
C52 C51 H51B 108.9 . .
O50 C51 H51B 108.9 . .
H51A C51 H51B 107.7 . .
C51 C52 C53 106.6(10) . .
C51 C52 H52A 110.4 . .
C53 C52 H52A 110.4 . .
C51 C52 H52B 110.4 . .
C53 C52 H52B 110.4 . .
H52A C52 H52B 108.6 . .
C52 C53 C54 106.9(9) . .
C52 C53 H53A 110.4 . .
C54 C53 H53A 110.4 . .
C52 C53 H53B 110.4 . .
C54 C53 H53B 110.4 . .
H53A C53 H53B 108.6 . .
O50 C54 C53 105.5(8) . .
O50 C54 H54A 110.6 . .
C53 C54 H54A 110.6 . .
O50 C54 H54B 110.6 . .
C53 C54 H54B 110.6 . .
H54A C54 H54B 108.8 . .
C51' O50' C54' 110.1(11) . .
C51' O50' K2 115.8(10) . .
C54' O50' K2 119.0(7) . .
O50' C51' C52' 98.0(14) . .
O50' C51' H51C 112.2 . .
C52' C51' H51C 112.2 . .
O50' C51' H51D 112.2 . .
C52' C51' H51D 112.2 . .
H51C C51' H51D 109.8 . .
C53' C52' C51' 105.4(15) . .
C53' C52' H52C 110.7 . .
C51' C52' H52C 110.7 . .
C53' C52' H52D 110.7 . .
C51' C52' H52D 110.7 . .
H52C C52' H52D 108.8 . .
C52' C53' C54' 105.7(16) . .
C52' C53' H53C 110.6 . .
C54' C53' H53C 110.6 . .
C52' C53' H53D 110.6 . .
C54' C53' H53D 110.6 . .
H53C C53' H53D 108.7 . .
O50' C54' C53' 105.3(9) . .
O50' C54' H54C 110.7 . .
C53' C54' H54C 110.7 . .
O50' C54' H54D 110.7 . .
C53' C54' H54D 110.7 . .
H54C C54' H54D 108.8 . .

loop_
_geom_bond_atom_site_label_1
_geom_bond_atom_site_label_2
_geom_bond_distance
_geom_bond_site_symmetry_2
K2 O40' 2.63(2) .
K2 O50 2.645(7) .
K2 O40 2.74(2) .
K2 O50' 2.789(10) .
K2 C2' 2.985(3) 1_655
K2 C1' 2.999(3) 1_655
K2 C2 3.006(3) .
K2 C3 3.067(3) .
K2 C1 3.072(3) .
K2 C3' 3.074(3) 1_655
K2 C5' 3.092(2) 1_655
K2 C4' 3.134(2) 1_655
K1 O30 2.69(3) .
K1 O30' 2.678(19) .
K1 O20 2.695(4) .
K1 O20' 2.703(14) .
K1 C2 2.986(3) .
K1 C3 2.996(3) .
K1 C2' 3.018(3) .
K1 C1' 3.044(3) .
K1 C4 3.088(2) .
K1 C1 3.091(3) .
K1 C3' 3.109(3) .
K1 C5' 3.135(3) .
C1 C2 1.398(4) .
C1 C5 1.414(4) .
C1 H1 0.94(2) .
C2 C3 1.401(4) .
C2 H2 0.96(3) .
C3 C4 1.410(4) .
C3 H3 0.94(3) .
C4 C5 1.430(3) .
C4 C6 1.438(4) .
C5 C12 1.434(3) .
C6 C7 1.413(4) .
C6 C11 1.417(3) .
C7 C8 1.373(4) .
C7 H7A 0.9500 .
C8 C9 1.379(4) .
C8 H8A 0.9500 .
C9 C10 1.374(4) .
C9 H9A 0.9500 .
C10 C11 1.405(4) .
C10 H10I 0.9500 .
C11 C17 1.464(3) .
C12 C13 1.408(3) .
C12 C17 1.423(3) .
C13 C14 1.358(4) .
C13 H13A 0.9500 .
C14 C15 1.388(4) .
C14 H14A 0.9500 .
C15 C16 1.367(4) .
C15 H15A 0.9500 .
C16 C17 1.407(4) .
C16 H16B 0.9500 .
C1' C2' 1.395(4) .
C1' C5' 1.415(4) .
C1' K2 2.999(3) 1_455
C1' H1' 0.93(2) .
C2' C3' 1.396(4) .
C2' K2 2.985(3) 1_455
C2' H2' 0.99(3) .
C3' C4' 1.409(4) .
C3' K2 3.074(3) 1_455
C3' H3' 0.92(2) .
C4' C5' 1.429(3) .
C4' C6' 1.444(3) .
C4' K2 3.134(2) 1_455
C5' C12' 1.432(4) .
C5' K2 3.092(2) 1_455
C6' C7' 1.406(4) .
C6' C11' 1.416(3) .
C7' C8' 1.365(4) .
C7' H7'A 0.9500 .
C8' C9' 1.394(4) .
C8' H8'A 0.9500 .
C9' C10' 1.363(4) .
C9' H9'A 0.9500 .
C10' C11' 1.409(4) .
C10' H10J 0.9500 .
C11' C17' 1.469(3) .
C12' C13' 1.406(4) .
C12' C17' 1.424(3) .
C13' C14' 1.366(4) .
C13' H13B 0.9500 .
C14' C15' 1.377(4) .
C14' H14B 0.9500 .
C15' C16' 1.369(4) .
C15' H15B 0.9500 .
C16' C17' 1.407(4) .
C16' H16A 0.9500 .
O20 C21 1.373(5) .
O20 C24 1.616(10) .
C21 C22 1.467(7) .
C21 H21A 0.9900 .
C21 H21B 0.9900 .
C22 C23 1.462(7) .
C22 H22A 0.9900 .
C22 H22B 0.9900 .
C23 C24 1.272(7) .
C23 H23A 0.9900 .
C23 H23B 0.9900 .
C24 H24A 0.9900 .
C24 H24B 0.9900 .
O20' C21' 1.390(19) .
O20' C24' 1.665(15) .
C21' C22' 1.514(18) .
C21' H21C 0.9900 .
C21' H21D 0.9900 .
C22' C23' 1.422(17) .
C22' H22C 0.9900 .
C22' H22D 0.9900 .
C23' C24' 1.265(17) .
C23' H23C 0.9900 .
C23' H23D 0.9900 .
C24' H24C 0.9900 .
C24' H24D 0.9900 .
O30 C31 1.389(18) .
O30 C34 1.634(18) .
C31 C32 1.496(18) .
C31 H31A 0.9900 .
C31 H31B 0.9900 .
C32 C33 1.459(17) .
C32 H32A 0.9900 .
C32 H32B 0.9900 .
C33 C34 1.283(18) .
C33 H33A 0.9900 .
C33 H33B 0.9900 .
C34 H34A 0.9900 .
C34 H34B 0.9900 .
O30' C34' 1.262(19) .
O30' C31' 1.444(16) .
C31' C32' 1.478(19) .
C31' H31C 0.9900 .
C31' H31D 0.9900 .
C32' C33' 1.458(16) .
C32' H32C 0.9900 .
C32' H32D 0.9900 .
C33' C34' 1.500(11) .
C33' H33C 0.9900 .
C33' H33D 0.9900 .
C34' H34C 0.9900 .
C34' H34D 0.9900 .
O40 C41 1.36(4) .
O40 C44 1.46(3) .
C41 C42 1.35(4) .
C41 H41A 0.9900 .
C41 H41B 0.9900 .
C42 C43 1.31(3) .
C42 H42A 0.9900 .
C42 H42B 0.9900 .
C43 C44 1.25(3) .
C43 H43A 0.9900 .
C43 H43B 0.9900 .
C44 H44A 0.9900 .
C44 H44B 0.9900 .
O40' C44' 1.43(3) .
O40' C41' 1.49(3) .
C41' C42' 1.53(4) .
C41' H41C 0.9900 .
C41' H41D 0.9900 .
C42' C43' 1.60(4) .
C42' H42C 0.9900 .
C42' H42D 0.9900 .
C43' C44' 1.52(3) .
C43' H43C 0.9900 .
C43' H43D 0.9900 .
C44' H44C 0.9900 .
C44' H44D 0.9900 .
O50 C51 1.394(19) .
O50 C54 1.440(11) .
C51 C52 1.36(2) .
C51 H51A 0.9900 .
C51 H51B 0.9900 .
C52 C53 1.426(17) .
C52 H52A 0.9900 .
C52 H52B 0.9900 .
C53 C54 1.473(17) .
C53 H53A 0.9900 .
C53 H53B 0.9900 .
C54 H54A 0.9900 .
C54 H54B 0.9900 .
O50' C51' 1.30(2) .
O50' C54' 1.373(12) .
C51' C52' 1.67(3) .
C51' H51C 0.9900 .
C51' H51D 0.9900 .
C52' C53' 1.25(3) .
C52' H52C 0.9900 .
C52' H52D 0.9900 .
C53' C54' 1.378(14) .
C53' H53C 0.9900 .
C53' H53D 0.9900 .
C54' H54C 0.9900 .
C54' H54D 0.9900 .
